data_1554487
loop_
_publ_author_name
'Gu, Bo-Qi'
'Yang, Wu-Lin'
'Wu, Shu-Xiao'
'Wang, Yan-Bing'
'Deng, Wei-Ping'

_publ_section_title
;
 Organocatalytic asymmetric synthesis of tetrahydrocarbazoles via an
 inverse-electron-demand Diels--Alder reaction of 2,3-indole-dienes with
 enals
;
_journal_issue 23
_journal_name_full 'Organic Chemistry Frontiers'
_journal_page_first 3430
_journal_paper_doi 10.1039/C8QO01042K
_journal_volume 5
_journal_year 2018
_chemical_absolute_configuration ad
_chemical_formula_sum 'C37 H31 N3 O4 S'
_chemical_formula_weight 613.71
_space_group_crystal_system monoclinic
_space_group_IT_number 4
_space_group_name_Hall 'P 2yb'
_space_group_name_H-M_alt 'P 1 21 1'
_atom_sites_solution_hydrogens geom
_audit_creation_method SHELXL-2013
_audit_update_record
;
2018-07-10 deposited with the CCDC.
2018-10-25 downloaded from the CCDC.
;
_cell_angle_alpha 90
_cell_angle_beta 116.2050(10)
_cell_angle_gamma 90
_cell_formula_units_Z 2
_cell_length_a 13.6363(6)
_cell_length_b 8.5322(3)
_cell_length_c 15.2209(8)
_cell_measurement_reflns_used 8075
_cell_measurement_temperature 296(2)
_cell_measurement_theta_max 49.970
_cell_measurement_theta_min 5.362
_cell_volume 1588.90(12)
_computing_cell_refinement 'Bruker SAINT'
_computing_data_collection 'Bruker APEX2'
_computing_data_reduction 'Bruker SAINT'
_computing_molecular_graphics 'Bruker SHELXTL'
_computing_publication_material 'Bruker SHELXTL'
_computing_structure_refinement 'SHELXL-2013 (Sheldrick, 2013)'
_computing_structure_solution 'SHELXS-97 (Sheldrick 2008)'
_diffrn_ambient_temperature 296(2)
_diffrn_measured_fraction_theta_full 0.994
_diffrn_measured_fraction_theta_max 0.994
_diffrn_measurement_device_type 'Bruker APEX-II CCD'
_diffrn_measurement_method '\f and \w scans'
_diffrn_radiation_type MoK\a
_diffrn_radiation_wavelength 0.71073
_diffrn_reflns_av_R_equivalents 0.0457
_diffrn_reflns_av_unetI/netI 0.0401
_diffrn_reflns_Laue_measured_fraction_full 0.994
_diffrn_reflns_Laue_measured_fraction_max 0.994
_diffrn_reflns_limit_h_max 16
_diffrn_reflns_limit_h_min -16
_diffrn_reflns_limit_k_max 10
_diffrn_reflns_limit_k_min -10
_diffrn_reflns_limit_l_max 18
_diffrn_reflns_limit_l_min -18
_diffrn_reflns_number 23737
_diffrn_reflns_point_group_measured_fraction_full 0.995
_diffrn_reflns_point_group_measured_fraction_max 0.995
_diffrn_reflns_theta_full 25.242
_diffrn_reflns_theta_max 25.999
_diffrn_reflns_theta_min 2.681
_exptl_absorpt_coefficient_mu 0.147
_exptl_absorpt_correction_T_max 0.7456
_exptl_absorpt_correction_T_min 0.7065
_exptl_absorpt_correction_type multi-scan
_exptl_absorpt_process_details sadabs
_exptl_crystal_colour colorless
_exptl_crystal_density_diffrn 1.283
_exptl_crystal_description prismatic
_exptl_crystal_F_000 644
_exptl_crystal_size_max 0.200
_exptl_crystal_size_mid 0.170
_exptl_crystal_size_min 0.130
_refine_diff_density_max 0.127
_refine_diff_density_min -0.173
_refine_diff_density_rms 0.026
_refine_ls_abs_structure_details
; 
 Flack x determined using 2076 quotients [(I+)-(I-)]/[(I+)+(I-)] 
 (Parsons and Flack (2004), Acta Cryst. A60, s61). 
;
_refine_ls_abs_structure_Flack -0.03(4)
_refine_ls_extinction_coef 0.028(3)
_refine_ls_extinction_expression Fc^*^=kFc[1+0.001xFc^2^\l^3^/sin(2\q)]^-1/4^
_refine_ls_extinction_method SHELXL
_refine_ls_goodness_of_fit_ref 1.063
_refine_ls_hydrogen_treatment constr
_refine_ls_matrix_type full
_refine_ls_number_parameters 409
_refine_ls_number_reflns 6224
_refine_ls_number_restraints 4
_refine_ls_restrained_S_all 1.063
_refine_ls_R_factor_all 0.0513
_refine_ls_R_factor_gt 0.0388
_refine_ls_shift/su_max 0.000
_refine_ls_shift/su_mean 0.000
_refine_ls_structure_factor_coef Fsqd
_refine_ls_weighting_details 'w=1/[\s^2^(Fo^2^)+(0.0290P)^2^+0.1718P] where P=(Fo^2^+2Fc^2^)/3'
_refine_ls_weighting_scheme calc
_refine_ls_wR_factor_gt 0.0783
_refine_ls_wR_factor_ref 0.0857
_reflns_Friedel_coverage 0.869
_reflns_Friedel_fraction_full 0.996
_reflns_Friedel_fraction_max 0.996
_reflns_number_gt 5205
_reflns_number_total 6224
_reflns_threshold_expression 'I > 2\s(I)'
_cod_data_source_file c8qo01042k2.cif
_cod_data_source_block mo_d8v18344_0m
_cod_original_sg_symbol_H-M 'P 21'
_cod_database_code 1554487
_shelx_space_group_comment
; 
The symmetry employed for this shelxl refinement is uniquely defined 
by the following loop, which should always be used as a source of 
symmetry information in preference to the above space-group names. 
They are only intended as comments. 
;
_shelx_estimated_absorpt_t_min 0.971
_shelx_estimated_absorpt_t_max 0.981
_shelxl_version_number 2013-4

loop_
_space_group_symop_operation_xyz
'x, y, z'
'-x, y+1/2, -z'

loop_
_atom_site_label
_atom_site_type_symbol
_atom_site_fract_x
_atom_site_fract_y
_atom_site_fract_z
_atom_site_U_iso_or_equiv
_atom_site_adp_type
_atom_site_occupancy
_atom_site_site_symmetry_order
_atom_site_calc_flag
_atom_site_refinement_flags_posn
_atom_site_refinement_flags_adp
S1 S 0.81955(6) 0.70737(10) 0.95751(6) 0.0615(3) Uani 1 1 d . U
O1 O 0.2297(2) 0.1320(3) 0.4362(2) 0.0878(9) Uani 1 1 d . .
O2 O 0.69739(16) 0.7371(2) 0.88148(16) 0.0650(6) Uani 1 1 d . .
O3 O 0.8466(2) 0.8408(3) 1.0193(2) 0.0903(9) Uani 1 1 d . U
O4 O 0.88221(18) 0.6706(3) 0.90630(18) 0.0724(7) Uani 1 1 d . U
N1 N 0.21360(18) 0.3902(3) 0.40098(17) 0.0451(6) Uani 1 1 d . .
N2 N 0.4985(3) 0.8896(5) 0.5360(3) 0.1065(14) Uani 1 1 d . .
N3 N 0.2581(3) 0.8374(4) 0.6449(2) 0.0796(9) Uani 1 1 d . .
C1 C 0.1933(2) 0.5146(4) 0.3335(2) 0.0463(7) Uani 1 1 d . .
C2 C 0.1315(3) 0.5203(4) 0.2327(2) 0.0602(9) Uani 1 1 d . .
H2 H 0.0963 0.4314 0.1976 0.072 Uiso 1 1 calc R U
C3 C 0.1238(3) 0.6606(5) 0.1867(3) 0.0692(10) Uani 1 1 d . .
H3 H 0.0820 0.6669 0.1193 0.083 Uiso 1 1 calc R U
C4 C 0.1767(3) 0.7940(4) 0.2380(3) 0.0647(9) Uani 1 1 d . .
H4 H 0.1684 0.8883 0.2048 0.078 Uiso 1 1 calc R U
C5 C 0.2415(3) 0.7878(4) 0.3377(2) 0.0534(8) Uani 1 1 d . .
H5 H 0.2786 0.8764 0.3718 0.064 Uiso 1 1 calc R U
C6 C 0.2503(2) 0.6460(3) 0.3863(2) 0.0419(6) Uani 1 1 d . .
C7 C 0.3062(2) 0.5991(3) 0.4871(2) 0.0401(6) Uani 1 1 d . .
C8 C 0.2825(2) 0.4482(3) 0.4945(2) 0.0406(6) Uani 1 1 d . .
C9 C 0.3056(2) 0.3600(3) 0.5865(2) 0.0405(6) Uani 1 1 d . .
H9 H 0.3379 0.2585 0.5839 0.049 Uiso 1 1 calc R U
C10 C 0.3879(2) 0.4516(3) 0.6790(2) 0.0413(6) Uani 1 1 d . .
H10 H 0.3444 0.5053 0.7068 0.050 Uiso 1 1 calc R U
C11 C 0.4564(2) 0.5786(3) 0.6590(2) 0.0434(7) Uani 1 1 d . .
H11 H 0.5049 0.5269 0.6360 0.052 Uiso 1 1 calc R U
C12 C 0.3785(2) 0.6919(3) 0.5766(2) 0.0429(6) Uani 1 1 d . .
C13 C 0.4457(3) 0.8058(4) 0.5535(2) 0.0613(9) Uani 1 1 d . .
C14 C 0.3115(3) 0.7803(3) 0.6140(2) 0.0495(7) Uani 1 1 d . .
C15 C 0.1766(3) 0.2338(4) 0.3823(2) 0.0579(8) Uani 1 1 d . .
C16 C 0.0695(3) 0.2038(5) 0.2986(3) 0.0928(14) Uani 1 1 d . .
H16A H 0.0786 0.1937 0.2398 0.139 Uiso 1 1 calc R U
H16B H 0.0210 0.2895 0.2918 0.139 Uiso 1 1 calc R U
H16C H 0.0392 0.1086 0.3098 0.139 Uiso 1 1 calc R U
C17 C 0.2000(2) 0.3313(3) 0.5958(2) 0.0448(7) Uani 1 1 d . .
C18 C 0.1928(3) 0.2053(4) 0.6498(3) 0.0666(9) Uani 1 1 d . .
H18 H 0.2510 0.1356 0.6777 0.080 Uiso 1 1 calc R U
C19 C 0.0994(3) 0.1825(6) 0.6628(3) 0.0882(13) Uani 1 1 d . .
H19 H 0.0957 0.0983 0.7000 0.106 Uiso 1 1 calc R U
C20 C 0.0132(3) 0.2819(6) 0.6214(3) 0.0870(13) Uani 1 1 d . .
H20 H -0.0491 0.2660 0.6306 0.104 Uiso 1 1 calc R U
C21 C 0.0181(3) 0.4048(5) 0.5666(3) 0.0731(11) Uani 1 1 d . .
H21 H -0.0416 0.4712 0.5367 0.088 Uiso 1 1 calc R U
C22 C 0.1122(2) 0.4310(4) 0.5552(2) 0.0574(8) Uani 1 1 d . .
H22 H 0.1159 0.5174 0.5196 0.069 Uiso 1 1 calc R U
C23 C 0.4602(2) 0.3349(3) 0.7552(2) 0.0464(7) Uani 1 1 d . .
C24 C 0.4550(3) 0.3177(4) 0.8431(3) 0.0677(9) Uani 1 1 d . .
H24 H 0.4087 0.3814 0.8575 0.081 Uiso 1 1 calc R U
C25 C 0.5193(3) 0.2043(6) 0.9111(3) 0.0886(12) Uani 1 1 d . .
H25 H 0.5156 0.1932 0.9703 0.106 Uiso 1 1 calc R U
C26 C 0.5874(3) 0.1105(5) 0.8902(4) 0.0865(13) Uani 1 1 d . .
H26 H 0.6292 0.0345 0.9348 0.104 Uiso 1 1 calc R U
C27 C 0.5942(3) 0.1278(4) 0.8041(3) 0.0742(11) Uani 1 1 d . .
H27 H 0.6419 0.0652 0.7908 0.089 Uiso 1 1 calc R U
C28 C 0.5308(2) 0.2378(4) 0.7367(3) 0.0592(8) Uani 1 1 d . .
H28 H 0.5352 0.2473 0.6777 0.071 Uiso 1 1 calc R U
C29 C 0.5271(2) 0.6729(3) 0.7523(2) 0.0520(8) Uani 1 1 d . .
H29A H 0.5222 0.7831 0.7353 0.062 Uiso 1 1 calc R U
H29B H 0.4969 0.6601 0.7988 0.062 Uiso 1 1 calc R U
C30 C 0.6447(2) 0.6267(4) 0.8007(3) 0.0664(10) Uani 1 1 d . .
H30A H 0.6528 0.5201 0.8250 0.080 Uiso 1 1 calc R U
H30B H 0.6765 0.6340 0.7550 0.080 Uiso 1 1 calc R U
C31 C 0.8116(2) 0.5403(4) 1.0207(2) 0.0529(8) Uani 1 1 d . .
C32 C 0.7536(3) 0.5456(5) 1.0751(3) 0.0804(12) Uani 1 1 d . .
H32 H 0.7210 0.6386 1.0804 0.096 Uiso 1 1 calc R U
C33 C 0.7440(4) 0.4117(6) 1.1216(3) 0.0840(12) Uani 1 1 d . .
H33 H 0.7042 0.4151 1.1579 0.101 Uiso 1 1 calc R U
C34 C 0.7922(3) 0.2735(5) 1.1153(3) 0.0690(10) Uani 1 1 d . .
C35 C 0.8517(3) 0.2703(4) 1.0622(2) 0.0626(9) Uani 1 1 d . .
H35 H 0.8853 0.1778 1.0580 0.075 Uiso 1 1 calc R U
C36 C 0.8618(3) 0.4030(4) 1.0154(2) 0.0557(8) Uani 1 1 d . .
H36 H 0.9027 0.3999 0.9801 0.067 Uiso 1 1 calc R U
C37 C 0.7796(4) 0.1267(5) 1.1651(3) 0.0985(14) Uani 1 1 d . .
H37A H 0.8138 0.1420 1.2348 0.148 Uiso 1 1 calc R U
H37B H 0.8137 0.0402 1.1490 0.148 Uiso 1 1 calc R U
H37C H 0.7034 0.1046 1.1432 0.148 Uiso 1 1 calc R U

loop_
_atom_site_aniso_label
_atom_site_aniso_U_11
_atom_site_aniso_U_22
_atom_site_aniso_U_33
_atom_site_aniso_U_23
_atom_site_aniso_U_13
_atom_site_aniso_U_12
S1 0.0475(4) 0.0548(5) 0.0581(5) -0.0024(4) 0.0013(4) -0.0063(4)
O1 0.106(2) 0.0471(14) 0.0804(19) -0.0126(13) 0.0141(16) 0.0026(14)
O2 0.0502(11) 0.0572(14) 0.0586(14) -0.0133(11) -0.0023(10) 0.0033(10)
O3 0.0848(18) 0.0631(16) 0.0769(18) -0.0168(13) -0.0063(14) -0.0127(14)
O4 0.0535(12) 0.0813(17) 0.0787(16) 0.0182(13) 0.0259(12) -0.0038(12)
N1 0.0421(13) 0.0462(14) 0.0423(14) -0.0070(11) 0.0142(11) -0.0043(10)
N2 0.092(2) 0.119(3) 0.106(3) 0.006(2) 0.041(2) -0.051(2)
N3 0.100(2) 0.073(2) 0.073(2) -0.0010(17) 0.0440(19) 0.0310(19)
C1 0.0426(16) 0.0520(16) 0.0468(17) -0.0036(14) 0.0221(14) -0.0018(13)
C2 0.064(2) 0.065(2) 0.0443(19) -0.0048(16) 0.0169(16) -0.0091(17)
C3 0.066(2) 0.085(3) 0.0451(19) 0.0061(18) 0.0136(16) -0.0119(19)
C4 0.067(2) 0.066(2) 0.059(2) 0.0147(18) 0.0260(18) 0.0000(18)
C5 0.0542(17) 0.0552(18) 0.054(2) -0.0034(15) 0.0271(16) -0.0052(14)
C6 0.0378(14) 0.0499(16) 0.0426(16) -0.0034(13) 0.0220(13) -0.0005(12)
C7 0.0350(13) 0.0454(16) 0.0425(16) -0.0065(12) 0.0193(12) -0.0011(12)
C8 0.0336(13) 0.0478(16) 0.0416(16) -0.0057(12) 0.0177(12) 0.0023(12)
C9 0.0349(13) 0.0381(14) 0.0449(16) -0.0023(12) 0.0142(12) 0.0016(11)
C10 0.0353(13) 0.0439(15) 0.0425(16) -0.0034(12) 0.0153(12) 0.0038(12)
C11 0.0337(13) 0.0471(16) 0.0467(17) -0.0074(13) 0.0154(12) -0.0009(12)
C12 0.0416(14) 0.0430(15) 0.0450(15) -0.0044(13) 0.0199(12) -0.0058(13)
C13 0.0564(19) 0.064(2) 0.058(2) -0.0011(17) 0.0206(16) -0.0173(17)
C14 0.0588(18) 0.0427(16) 0.0429(17) -0.0007(13) 0.0188(15) 0.0065(14)
C15 0.067(2) 0.052(2) 0.0495(19) -0.0099(16) 0.0210(16) -0.0061(17)
C16 0.098(3) 0.081(3) 0.065(2) 0.003(2) 0.005(2) -0.041(3)
C17 0.0420(15) 0.0442(16) 0.0441(16) -0.0046(13) 0.0154(13) -0.0048(13)
C18 0.0584(18) 0.0608(19) 0.071(2) 0.0129(19) 0.0202(16) -0.0115(18)
C19 0.078(3) 0.097(3) 0.091(3) 0.016(3) 0.039(2) -0.032(3)
C20 0.062(2) 0.121(4) 0.092(3) -0.021(3) 0.047(2) -0.036(3)
C21 0.0465(19) 0.094(3) 0.083(3) -0.010(2) 0.0316(19) -0.0024(18)
C22 0.0453(17) 0.063(2) 0.067(2) 0.0039(17) 0.0274(16) 0.0041(15)
C23 0.0364(14) 0.0455(15) 0.0478(17) -0.0013(13) 0.0099(13) -0.0003(12)
C24 0.063(2) 0.076(2) 0.058(2) 0.0072(19) 0.0217(18) 0.0084(18)
C25 0.097(3) 0.094(3) 0.057(2) 0.017(2) 0.018(2) 0.011(3)
C26 0.073(2) 0.068(3) 0.082(3) 0.019(2) 0.000(2) 0.010(2)
C27 0.0475(18) 0.059(2) 0.094(3) 0.005(2) 0.0112(19) 0.0092(17)
C28 0.0446(16) 0.054(2) 0.074(2) 0.0032(16) 0.0220(16) 0.0075(14)
C29 0.0439(15) 0.0505(18) 0.0497(17) -0.0085(14) 0.0098(13) -0.0028(13)
C30 0.0471(17) 0.071(2) 0.061(2) -0.0202(17) 0.0058(16) 0.0010(16)
C31 0.0437(16) 0.061(2) 0.0449(18) -0.0066(15) 0.0116(14) -0.0055(15)
C32 0.084(3) 0.081(3) 0.085(3) -0.009(2) 0.045(2) 0.009(2)
C33 0.093(3) 0.101(3) 0.080(3) -0.007(2) 0.058(2) -0.009(3)
C34 0.070(2) 0.082(3) 0.050(2) -0.0021(18) 0.0224(18) -0.017(2)
C35 0.070(2) 0.062(2) 0.053(2) 0.0011(16) 0.0253(18) -0.0022(17)
C36 0.0537(18) 0.065(2) 0.0494(19) -0.0039(16) 0.0232(15) -0.0008(16)
C37 0.113(3) 0.104(3) 0.078(3) 0.013(3) 0.043(3) -0.029(3)

loop_
_atom_type_symbol
_atom_type_description
_atom_type_scat_dispersion_real
_atom_type_scat_dispersion_imag
_atom_type_scat_source
C C 0.0033 0.0016 'International Tables Vol C Tables 4.2.6.8 and 6.1.1.4'
H H 0.0000 0.0000 'International Tables Vol C Tables 4.2.6.8 and 6.1.1.4'
N N 0.0061 0.0033 'International Tables Vol C Tables 4.2.6.8 and 6.1.1.4'
O O 0.0106 0.0060 'International Tables Vol C Tables 4.2.6.8 and 6.1.1.4'
S S 0.1246 0.1234 'International Tables Vol C Tables 4.2.6.8 and 6.1.1.4'

loop_
_geom_angle_atom_site_label_1
_geom_angle_atom_site_label_2
_geom_angle_atom_site_label_3
_geom_angle
O3 S1 O4 119.78(18)
O3 S1 O2 103.87(14)
O4 S1 O2 109.24(14)
O3 S1 C31 110.56(16)
O4 S1 C31 108.64(16)
O2 S1 C31 103.46(14)
C30 O2 S1 118.87(19)
C8 N1 C15 123.9(3)
C8 N1 C1 107.5(2)
C15 N1 C1 128.6(2)
C2 C1 C6 121.3(3)
C2 C1 N1 131.0(3)
C6 C1 N1 107.6(2)
C3 C2 C1 117.9(3)
C3 C2 H2 121.0
C1 C2 H2 121.0
C2 C3 C4 121.8(3)
C2 C3 H3 119.1
C4 C3 H3 119.1
C5 C4 C3 120.5(3)
C5 C4 H4 119.7
C3 C4 H4 119.7
C4 C5 C6 118.7(3)
C4 C5 H5 120.7
C6 C5 H5 120.7
C5 C6 C1 119.6(3)
C5 C6 C7 133.6(3)
C1 C6 C7 106.8(2)
C8 C7 C6 108.8(3)
C8 C7 C12 120.9(3)
C6 C7 C12 130.3(2)
C7 C8 N1 109.3(3)
C7 C8 C9 127.0(3)
N1 C8 C9 122.8(2)
C8 C9 C17 110.5(2)
C8 C9 C10 111.2(2)
C17 C9 C10 109.0(2)
C8 C9 H9 108.7
C17 C9 H9 108.7
C10 C9 H9 108.7
C23 C10 C11 111.4(2)
C23 C10 C9 109.0(2)
C11 C10 C9 115.3(2)
C23 C10 H10 106.9
C11 C10 H10 106.9
C9 C10 H10 106.9
C29 C11 C10 111.7(2)
C29 C11 C12 109.9(2)
C10 C11 C12 109.6(2)
C29 C11 H11 108.5
C10 C11 H11 108.5
C12 C11 H11 108.5
C14 C12 C13 108.0(3)
C14 C12 C7 110.3(2)
C13 C12 C7 110.9(2)
C14 C12 C11 108.8(2)
C13 C12 C11 108.9(2)
C7 C12 C11 109.9(2)
N2 C13 C12 178.3(4)
N3 C14 C12 174.7(3)
O1 C15 N1 119.7(3)
O1 C15 C16 122.4(3)
N1 C15 C16 117.9(3)
C15 C16 H16A 109.5
C15 C16 H16B 109.5
H16A C16 H16B 109.5
C15 C16 H16C 109.5
H16A C16 H16C 109.5
H16B C16 H16C 109.5
C22 C17 C18 118.2(3)
C22 C17 C9 122.0(3)
C18 C17 C9 119.8(3)
C17 C18 C19 120.3(3)
C17 C18 H18 119.9
C19 C18 H18 119.9
C20 C19 C18 120.5(4)
C20 C19 H19 119.7
C18 C19 H19 119.7
C19 C20 C21 119.9(4)
C19 C20 H20 120.0
C21 C20 H20 120.0
C20 C21 C22 120.0(4)
C20 C21 H21 120.0
C22 C21 H21 120.0
C17 C22 C21 121.0(3)
C17 C22 H22 119.5
C21 C22 H22 119.5
C24 C23 C28 118.0(3)
C24 C23 C10 121.1(3)
C28 C23 C10 120.8(3)
C23 C24 C25 120.4(4)
C23 C24 H24 119.8
C25 C24 H24 119.8
C26 C25 C24 119.9(4)
C26 C25 H25 120.0
C24 C25 H25 120.0
C27 C26 C25 120.2(4)
C27 C26 H26 119.9
C25 C26 H26 119.9
C26 C27 C28 120.2(4)
C26 C27 H27 119.9
C28 C27 H27 119.9
C27 C28 C23 121.3(4)
C27 C28 H28 119.3
C23 C28 H28 119.3
C30 C29 C11 114.5(3)
C30 C29 H29A 108.6
C11 C29 H29A 108.6
C30 C29 H29B 108.6
C11 C29 H29B 108.6
H29A C29 H29B 107.6
O2 C30 C29 105.5(2)
O2 C30 H30A 110.6
C29 C30 H30A 110.6
O2 C30 H30B 110.6
C29 C30 H30B 110.6
H30A C30 H30B 108.8
C32 C31 C36 119.8(3)
C32 C31 S1 119.7(3)
C36 C31 S1 120.5(3)
C31 C32 C33 119.5(4)
C31 C32 H32 120.3
C33 C32 H32 120.3
C34 C33 C32 121.2(4)
C34 C33 H33 119.4
C32 C33 H33 119.4
C33 C34 C35 118.9(4)
C33 C34 C37 120.8(4)
C35 C34 C37 120.3(4)
C34 C35 C36 120.6(3)
C34 C35 H35 119.7
C36 C35 H35 119.7
C35 C36 C31 120.1(3)
C35 C36 H36 119.9
C31 C36 H36 119.9
C34 C37 H37A 109.5
C34 C37 H37B 109.5
H37A C37 H37B 109.5
C34 C37 H37C 109.5
H37A C37 H37C 109.5
H37B C37 H37C 109.5

loop_
_geom_bond_atom_site_label_1
_geom_bond_atom_site_label_2
_geom_bond_distance
S1 O3 1.417(3)
S1 O4 1.423(3)
S1 O2 1.573(2)
S1 C31 1.750(4)
O1 C15 1.194(4)
O2 C30 1.461(4)
N1 C8 1.405(3)
N1 C15 1.411(4)
N1 C1 1.417(4)
N2 C13 1.128(4)
N3 C14 1.137(4)
C1 C2 1.386(4)
C1 C6 1.399(4)
C2 C3 1.368(5)
C2 H2 0.9300
C3 C4 1.388(5)
C3 H3 0.9300
C4 C5 1.379(5)
C4 H4 0.9300
C5 C6 1.396(4)
C5 H5 0.9300
C6 C7 1.436(4)
C7 C8 1.344(4)
C7 C12 1.507(4)
C8 C9 1.495(4)
C9 C17 1.529(4)
C9 C10 1.568(4)
C9 H9 0.9800
C10 C23 1.516(4)
C10 C11 1.545(4)
C10 H10 0.9800
C11 C29 1.544(4)
C11 C12 1.568(4)
C11 H11 0.9800
C12 C14 1.478(4)
C12 C13 1.480(4)
C15 C16 1.476(5)
C16 H16A 0.9600
C16 H16B 0.9600
C16 H16C 0.9600
C17 C22 1.373(4)
C17 C18 1.383(4)
C18 C19 1.386(5)
C18 H18 0.9300
C19 C20 1.358(6)
C19 H19 0.9300
C20 C21 1.360(6)
C20 H20 0.9300
C21 C22 1.386(4)
C21 H21 0.9300
C22 H22 0.9300
C23 C24 1.380(5)
C23 C28 1.389(4)
C24 C25 1.405(5)
C24 H24 0.9300
C25 C26 1.365(6)
C25 H25 0.9300
C26 C27 1.362(6)
C26 H26 0.9300
C27 C28 1.378(5)
C27 H27 0.9300
C28 H28 0.9300
C29 C30 1.492(4)
C29 H29A 0.9700
C29 H29B 0.9700
C30 H30A 0.9700
C30 H30B 0.9700
C31 C32 1.375(5)
C31 C36 1.378(5)
C32 C33 1.381(6)
C32 H32 0.9300
C33 C34 1.374(6)
C33 H33 0.9300
C34 C35 1.375(5)
C34 C37 1.513(5)
C35 C36 1.378(5)
C35 H35 0.9300
C36 H36 0.9300
C37 H37A 0.9600
C37 H37B 0.9600
C37 H37C 0.9600

loop_
_geom_hbond_atom_site_label_D
_geom_hbond_atom_site_label_H
_geom_hbond_atom_site_label_A
_geom_hbond_distance_DH
_geom_hbond_distance_HA
_geom_hbond_distance_DA
_geom_hbond_angle_DHA
_geom_hbond_site_symmetry_A
C16 H16A O4 0.96 2.51 3.473(5) 175.6 2_646
C16 H16A O4 0.96 2.51 3.473(5) 175.6 2_646

loop_
_geom_torsion_atom_site_label_1
_geom_torsion_atom_site_label_2
_geom_torsion_atom_site_label_3
_geom_torsion_atom_site_label_4
_geom_torsion
O3 S1 O2 C30 175.2(3)
O4 S1 O2 C30 46.3(3)
C31 S1 O2 C30 -69.3(3)
C8 N1 C1 C2 179.9(3)
C15 N1 C1 C2 1.5(5)
C8 N1 C1 C6 0.3(3)
C15 N1 C1 C6 -178.0(3)
C6 C1 C2 C3 -2.8(5)
N1 C1 C2 C3 177.7(3)
C1 C2 C3 C4 0.7(6)
C2 C3 C4 C5 1.6(6)
C3 C4 C5 C6 -1.7(5)
C4 C5 C6 C1 -0.3(4)
C4 C5 C6 C7 -177.8(3)
C2 C1 C6 C5 2.6(4)
N1 C1 C6 C5 -177.8(2)
C2 C1 C6 C7 -179.3(3)
N1 C1 C6 C7 0.3(3)
C5 C6 C7 C8 176.8(3)
C1 C6 C7 C8 -0.9(3)
C5 C6 C7 C12 -1.6(5)
C1 C6 C7 C12 -179.3(3)
C6 C7 C8 N1 1.1(3)
C12 C7 C8 N1 179.7(2)
C6 C7 C8 C9 -168.0(2)
C12 C7 C8 C9 10.6(4)
C15 N1 C8 C7 177.5(3)
C1 N1 C8 C7 -0.9(3)
C15 N1 C8 C9 -12.8(4)
C1 N1 C8 C9 168.8(2)
C7 C8 C9 C17 107.2(3)
N1 C8 C9 C17 -60.5(3)
C7 C8 C9 C10 -14.0(4)
N1 C8 C9 C10 178.3(2)
C8 C9 C10 C23 -145.4(2)
C17 C9 C10 C23 92.5(3)
C8 C9 C10 C11 -19.3(3)
C17 C9 C10 C11 -141.3(2)
C23 C10 C11 C29 -60.4(3)
C9 C10 C11 C29 174.7(2)
C23 C10 C11 C12 177.5(2)
C9 C10 C11 C12 52.6(3)
C8 C7 C12 C14 -94.7(3)
C6 C7 C12 C14 83.5(3)
C8 C7 C12 C13 145.7(3)
C6 C7 C12 C13 -36.1(4)
C8 C7 C12 C11 25.2(3)
C6 C7 C12 C11 -156.6(3)
C29 C11 C12 C14 -56.7(3)
C10 C11 C12 C14 66.4(3)
C29 C11 C12 C13 60.8(3)
C10 C11 C12 C13 -176.1(2)
C29 C11 C12 C7 -177.6(2)
C10 C11 C12 C7 -54.4(3)
C8 N1 C15 O1 -26.1(5)
C1 N1 C15 O1 151.9(3)
C8 N1 C15 C16 150.5(3)
C1 N1 C15 C16 -31.4(5)
C8 C9 C17 C22 -28.3(4)
C10 C9 C17 C22 94.2(3)
C8 C9 C17 C18 154.4(3)
C10 C9 C17 C18 -83.1(3)
C22 C17 C18 C19 -0.5(5)
C9 C17 C18 C19 176.9(3)
C17 C18 C19 C20 1.0(6)
C18 C19 C20 C21 0.2(7)
C19 C20 C21 C22 -1.8(6)
C18 C17 C22 C21 -1.1(5)
C9 C17 C22 C21 -178.4(3)
C20 C21 C22 C17 2.3(5)
C11 C10 C23 C24 117.8(3)
C9 C10 C23 C24 -113.9(3)
C11 C10 C23 C28 -64.7(3)
C9 C10 C23 C28 63.6(3)
C28 C23 C24 C25 -0.2(5)
C10 C23 C24 C25 177.3(3)
C23 C24 C25 C26 -0.1(6)
C24 C25 C26 C27 0.9(7)
C25 C26 C27 C28 -1.4(6)
C26 C27 C28 C23 1.1(5)
C24 C23 C28 C27 -0.3(4)
C10 C23 C28 C27 -177.8(3)
C10 C11 C29 C30 102.0(3)
C12 C11 C29 C30 -136.1(3)
S1 O2 C30 C29 171.5(2)
C11 C29 C30 O2 175.7(3)
O3 S1 C31 C32 47.5(3)
O4 S1 C31 C32 -179.1(3)
O2 S1 C31 C32 -63.1(3)
O3 S1 C31 C36 -133.3(3)
O4 S1 C31 C36 0.1(3)
O2 S1 C31 C36 116.1(3)
C36 C31 C32 C33 -1.7(5)
S1 C31 C32 C33 177.5(3)
C31 C32 C33 C34 0.6(6)
C32 C33 C34 C35 0.6(6)
C32 C33 C34 C37 -178.9(4)
C33 C34 C35 C36 -0.7(5)
C37 C34 C35 C36 178.9(3)
C34 C35 C36 C31 -0.5(5)
C32 C31 C36 C35 1.7(5)
S1 C31 C36 C35 -177.5(2)
